data_4003225
loop_
_publ_author_name
'Gygi, David'
'Bloch, Eric D.'
'Mason, Jarad A.'
'Hudson, Matthew R.'
'Gonzalez, Miguel I.'
'Siegelman, Rebecca L.'
'Darwish, Tamim A.'
'Queen, Wendy L.'
'Brown, Craig M.'
'Long, Jeffrey R.'

_publ_section_title
;
 Hydrogen Storage in the Expanded Pore Metal--Organic Frameworks
 M2(dobpdc) (M = Mg, Mn, Fe, Co, Ni, Zn)
;
_journal_issue 4
_journal_name_full 'Chemistry of Materials'
_journal_page_first 1128
_journal_paper_doi 10.1021/acs.chemmater.5b04538
_journal_volume 28
_journal_year 2016
_chemical_formula_moiety '0.33(C72 H84 Co6 N6 O24)'
_chemical_formula_sum 'C24 H28 Co2 N2 O8'
_chemical_formula_weight 590.34
_chemical_name_common Co2(dobpdc)(DEF)2
_space_group_crystal_system trigonal
_space_group_IT_number 154
_space_group_name_Hall 'P 32 2"'
_space_group_name_H-M_alt 'P 32 2 1'
_atom_sites_solution_hydrogens geom
_atom_sites_solution_primary direct
_atom_sites_solution_secondary difmap
_audit_creation_date 2015-04-17
_audit_creation_method
;
Olex2 1.2
(compiled Jan 19 2015 12:28:14 for OlexSys, GUI svn.r4998)
;
_cell_angle_alpha 90
_cell_angle_beta 90
_cell_angle_gamma 120
_cell_formula_units_Z 3
_cell_length_a 21.7036(5)
_cell_length_b 21.7036(5)
_cell_length_c 6.8440(2)
_cell_measurement_reflns_used 9970
_cell_measurement_temperature 100
_cell_measurement_theta_max 29.942
_cell_measurement_theta_min 2.700
_cell_volume 2791.93(12)
_computing_cell_refinement 'SAINT v8.34A (Bruker, 2013)'
_computing_data_collection 'Bruker APEX 2'
_computing_data_reduction 'SAINT v8.34A (Bruker, 2013)'
_computing_molecular_graphics 'Olex2 (Dolomanov et al., 2009)'
_computing_publication_material 'Olex2 (Dolomanov et al., 2009)'
_computing_structure_refinement 'ShelXL (Sheldrick, 2008)'
_computing_structure_solution 'ShelXT (Sheldrick, 2015)'
_diffrn_ambient_temperature 100(2)
_diffrn_detector_area_resol_mean 10.42
_diffrn_measured_fraction_theta_full 0.999
_diffrn_measured_fraction_theta_max 0.999
_diffrn_measurement_device_type 'Bruker PHOTON100 CMOS diffractometer'
_diffrn_measurement_method '\f and \w scans'
_diffrn_radiation_type synchrotron
_diffrn_radiation_wavelength 0.8856
_diffrn_reflns_av_R_equivalents 0.0805
_diffrn_reflns_av_unetI/netI 0.0455
_diffrn_reflns_Laue_measured_fraction_full 0.999
_diffrn_reflns_Laue_measured_fraction_max 0.999
_diffrn_reflns_limit_h_max 24
_diffrn_reflns_limit_h_min -24
_diffrn_reflns_limit_k_max 24
_diffrn_reflns_limit_k_min -24
_diffrn_reflns_limit_l_max 7
_diffrn_reflns_limit_l_min -7
_diffrn_reflns_number 26757
_diffrn_reflns_point_group_measured_fraction_full 0.999
_diffrn_reflns_point_group_measured_fraction_max 0.999
_diffrn_reflns_theta_full 30.162
_diffrn_reflns_theta_max 30.162
_diffrn_reflns_theta_min 2.339
_diffrn_source 'Advanced Light Source station 11.3.1'
_diffrn_standards_number 0
_exptl_absorpt_coefficient_mu 1.671
_exptl_absorpt_correction_T_max 0.9420
_exptl_absorpt_correction_T_min 0.7483
_exptl_absorpt_correction_type multi-scan
_exptl_absorpt_process_details
;
SADABS-2014/2 (Bruker,2014) was used for absorption correction.
wR2(int) was 0.1370 before and 0.0777 after correction.
The Ratio of minimum to maximum transmission is 0.7944.
The \l/2 correction factor is Not present.
;
_exptl_crystal_colour pink
_exptl_crystal_colour_primary pink
_exptl_crystal_density_diffrn 1.053
_exptl_crystal_density_method 'not measured'
_exptl_crystal_description needle
_exptl_crystal_F_000 912
_exptl_crystal_size_max 0.05
_exptl_crystal_size_mid 0.005
_exptl_crystal_size_min 0.005
_refine_diff_density_max 0.431
_refine_diff_density_min -1.002
_refine_diff_density_rms 0.110
_refine_ls_abs_structure_details
;
 Refined as an inversion twin.
;
_refine_ls_abs_structure_Flack 0.49(4)
_refine_ls_extinction_method none
_refine_ls_goodness_of_fit_ref 1.126
_refine_ls_hydrogen_treatment constr
_refine_ls_matrix_type full
_refine_ls_number_parameters 204
_refine_ls_number_reflns 2857
_refine_ls_number_restraints 63
_refine_ls_restrained_S_all 1.121
_refine_ls_R_factor_all 0.0604
_refine_ls_R_factor_gt 0.0537
_refine_ls_shift/su_max 0.000
_refine_ls_shift/su_mean 0.000
_refine_ls_structure_factor_coef Fsqd
_refine_ls_weighting_details 'w=1/[\s^2^(Fo^2^)+(0.0910P)^2^+4.1405P] where P=(Fo^2^+2Fc^2^)/3'
_refine_ls_weighting_scheme calc
_refine_ls_wR_factor_gt 0.1515
_refine_ls_wR_factor_ref 0.1558
_reflns_Friedel_coverage 0.837
_reflns_Friedel_fraction_full 1.000
_reflns_Friedel_fraction_max 1.000
_reflns_number_gt 2610
_reflns_number_total 2857
_reflns_threshold_expression 'I > 2\s(I)'
_cod_data_source_file cm5b04538_si_002.cif
_cod_data_source_block rls001s
_cod_depositor_comments
;
The following automatic conversions were performed:

data item '_atom_sites_solution_secondary' value 'diffmap' was
changed to 'difmap'.

Automatic conversion script
Id: cif_fix_values 6909 2019-04-08 15:41:33Z antanas 
;
_cod_original_cell_volume 2791.93(15)
_cod_database_code 4003225
_shelx_space_group_comment
;
The symmetry employed for this shelxl refinement is uniquely defined
by the following loop, which should always be used as a source of
symmetry information in preference to the above space-group names.
They are only intended as comments.
;
_shelx_estimated_absorpt_t_max 0.992
_shelx_estimated_absorpt_t_min 0.921
_olex2_refinement_description
;
1. Twinned data refinement
 Scales: 0.51(4) 0.49(4)
2. Fixed Uiso
 At 1.2 times of:
  All C(H) groups, All C(H,H) groups
 At 1.5 times of:
  All C(H,H,H) groups
3. Rigid body (RIGU) restrains
 O4, N1, C12, C10A, C11B, C11A, C10B, C8B, C9A, C9B, C8A
 with sigma for 1-2 distances of 0.004 and sigma for 1-3 distances of 0.004
4. Others
 Fixed Sof: C10A(0.5) H10A(0.5) H10B(0.5) C11B(0.5) H11A(0.5) H11B(0.5)
 H11C(0.5) C11A(0.5) H11D(0.5) H11E(0.5) H11F(0.5) C10B(0.5) H10C(0.5)
 H10D(0.5) C8B(0.5) H8BA(0.5) H8BB(0.5) C9A(0.5) H9AA(0.5) H9AB(0.5) H9AC(0.5)
 C9B(0.5) H9BA(0.5) H9BB(0.5) H9BC(0.5) C8A(0.5) H8AA(0.5) H8AB(0.5)
5.a Secondary CH2 refined with riding coordinates:
 C10A(H10A,H10B), C10B(H10C,H10D), C8B(H8BA,H8BB), C8A(H8AA,H8AB)
5.b Aromatic/amide H refined with riding coordinates:
 C6(H6), C5(H5), C3(H3), C12(H12)
5.c Idealised Me refined as rotating group:
 C11B(H11A,H11B,H11C), C11A(H11D,H11E,H11F), C9A(H9AA,H9AB,H9AC), C9B(H9BA,
 H9BB,H9BC)
;
_shelx_shelxl_version_number 2014/7
_olex2_submission_special_instructions 'No special instructions were received'

loop_
_space_group_symop_operation_xyz
'x, y, z'
'-y, x-y, z+2/3'
'-x+y, -x, z+1/3'
'y, x, -z'
'x-y, -y, -z+1/3'
'-x, -x+y, -z+2/3'

loop_
_atom_site_label
_atom_site_type_symbol
_atom_site_fract_x
_atom_site_fract_y
_atom_site_fract_z
_atom_site_U_iso_or_equiv
_atom_site_adp_type
_atom_site_occupancy
_atom_site_site_symmetry_order
_atom_site_calc_flag
_atom_site_refinement_flags_posn
_atom_site_refinement_flags_adp
_atom_site_refinement_flags_occupancy
_atom_site_disorder_assembly
_atom_site_disorder_group
Co1 Co 0.28176(5) 0.60829(6) 0.33908(14) 0.0177(3) Uani 1 1 d . . . . .
O3 O 0.4199(3) 0.6288(4) 0.7865(7) 0.0227(13) Uani 1 1 d . . . . .
O2 O 0.3624(3) 0.6501(3) 0.5495(8) 0.0194(13) Uani 1 1 d . . . . .
O1 O 0.3525(4) 0.5891(3) 0.1932(7) 0.0209(13) Uani 1 1 d . . . . .
O4 O 0.2288(4) 0.5042(3) 0.4567(9) 0.0351(15) Uani 1 1 d . U . . .
C7 C 0.3955(5) 0.6197(5) 0.6154(12) 0.020(2) Uani 1 1 d . . . . .
C6 C 0.4057(5) 0.5181(5) 0.1744(12) 0.030(2) Uani 1 1 d . . . . .
H6 H 0.3951 0.5123 0.0387 0.036 Uiso 1 1 calc R . . . .
C5 C 0.4381(5) 0.4834(5) 0.2552(12) 0.029(2) Uani 1 1 d . . . . .
H5 H 0.4480 0.4534 0.1761 0.035 Uiso 1 1 calc R . . . .
C2 C 0.4080(5) 0.5723(5) 0.4829(12) 0.022(2) Uani 1 1 d . . . . .
C1 C 0.3878(5) 0.5612(5) 0.2815(12) 0.022(2) Uani 1 1 d . . . . .
C3 C 0.4412(5) 0.5376(5) 0.5612(12) 0.026(2) Uani 1 1 d . . . . .
H3 H 0.4541 0.5453 0.6953 0.031 Uiso 1 1 calc R . . . .
N1 N 0.2194(7) 0.4263(7) 0.6911(17) 0.078(3) Uani 1 1 d . U . . .
C12 C 0.2373(6) 0.4897(7) 0.6200(17) 0.049(3) Uani 1 1 d . U . . .
H12 H 0.2594 0.5285 0.7088 0.059 Uiso 1 1 calc R . . . .
C4 C 0.4568(5) 0.4922(5) 0.4557(13) 0.027(2) Uani 1 1 d . . . . .
C10A C 0.224(3) 0.432(2) 0.917(5) 0.100(13) Uani 0.5 1 d . U P A 1
H10A H 0.2510 0.4094 0.9647 0.120 Uiso 0.5 1 calc R . P A 1
H10B H 0.2509 0.4828 0.9538 0.120 Uiso 0.5 1 calc R . P A 1
C11B C 0.280(2) 0.373(2) 0.865(6) 0.121(13) Uani 0.5 1 d . U P A 2
H11A H 0.2781 0.3550 0.7318 0.182 Uiso 0.5 1 calc GR . P A 2
H11B H 0.2612 0.3329 0.9569 0.182 Uiso 0.5 1 calc GR . P A 2
H11C H 0.3296 0.4069 0.8984 0.182 Uiso 0.5 1 calc GR . P A 2
C11A C 0.152(3) 0.397(2) 1.022(5) 0.129(15) Uani 0.5 1 d . U P A 1
H11D H 0.1239 0.3474 0.9825 0.193 Uiso 0.5 1 calc GR . P A 1
H11E H 0.1265 0.4224 0.9861 0.193 Uiso 0.5 1 calc GR . P A 1
H11F H 0.1597 0.4003 1.1632 0.193 Uiso 0.5 1 calc GR . P A 1
C10B C 0.235(3) 0.410(2) 0.875(6) 0.090(11) Uani 0.5 1 d . U P A 2
H10C H 0.1905 0.3781 0.9446 0.108 Uiso 0.5 1 calc R . P A 2
H10D H 0.2617 0.4539 0.9520 0.108 Uiso 0.5 1 calc R . P A 2
C8B C 0.172(3) 0.360(3) 0.544(7) 0.101(12) Uani 0.5 1 d . U P A 2
H8BA H 0.1449 0.3149 0.6158 0.121 Uiso 0.5 1 calc R . P A 2
H8BB H 0.1389 0.3691 0.4653 0.121 Uiso 0.5 1 calc R . P A 2
C9A C 0.270(3) 0.363(3) 0.527(7) 0.113(14) Uani 0.5 1 d . U P A 1
H9AA H 0.2900 0.3566 0.6478 0.169 Uiso 0.5 1 calc GR . P A 1
H9AB H 0.3054 0.4062 0.4602 0.169 Uiso 0.5 1 calc GR . P A 1
H9AC H 0.2556 0.3218 0.4413 0.169 Uiso 0.5 1 calc GR . P A 1
C9B C 0.234(3) 0.362(2) 0.412(7) 0.14(2) Uani 0.5 1 d . U P A 2
H9BA H 0.2717 0.4112 0.3920 0.205 Uiso 0.5 1 calc GR . P A 2
H9BB H 0.2144 0.3396 0.2855 0.205 Uiso 0.5 1 calc GR . P A 2
H9BC H 0.2537 0.3355 0.4786 0.205 Uiso 0.5 1 calc GR . P A 2
C8A C 0.201(2) 0.370(2) 0.577(6) 0.078(9) Uani 0.5 1 d . U P A 1
H8AA H 0.1801 0.3751 0.4545 0.094 Uiso 0.5 1 calc R . P A 1
H8AB H 0.1654 0.3264 0.6443 0.094 Uiso 0.5 1 calc R . P A 1

loop_
_atom_site_aniso_label
_atom_site_aniso_U_11
_atom_site_aniso_U_22
_atom_site_aniso_U_33
_atom_site_aniso_U_23
_atom_site_aniso_U_13
_atom_site_aniso_U_12
Co1 0.0208(6) 0.0241(6) 0.0086(5) 0.0008(4) -0.0004(4) 0.0115(5)
O3 0.033(4) 0.031(4) 0.012(3) -0.004(3) -0.004(3) 0.022(3)
O2 0.025(3) 0.021(3) 0.015(3) 0.001(2) -0.002(2) 0.014(3)
O1 0.030(4) 0.032(3) 0.006(3) 0.001(2) 0.000(3) 0.020(3)
O4 0.040(4) 0.036(3) 0.024(3) 0.010(3) 0.004(3) 0.014(4)
C7 0.022(5) 0.024(5) 0.014(5) 0.006(4) 0.004(3) 0.011(4)
C6 0.048(6) 0.044(6) 0.007(4) -0.001(4) -0.004(4) 0.030(5)
C5 0.047(6) 0.045(6) 0.009(4) -0.006(4) -0.003(4) 0.034(5)
C2 0.026(5) 0.030(5) 0.012(4) -0.001(4) 0.001(4) 0.015(4)
C1 0.033(5) 0.026(5) 0.010(4) 0.003(4) 0.003(4) 0.018(4)
C3 0.037(5) 0.042(6) 0.007(4) 0.002(4) -0.001(4) 0.026(5)
N1 0.100(9) 0.059(6) 0.058(6) 0.014(5) -0.017(6) 0.028(6)
C12 0.046(7) 0.052(6) 0.039(5) 0.009(4) -0.001(5) 0.017(5)
C4 0.038(6) 0.042(6) 0.014(4) 0.001(4) -0.002(4) 0.030(5)
C10A 0.17(3) 0.07(2) 0.048(10) 0.007(9) -0.023(9) 0.045(18)
C11B 0.14(3) 0.09(3) 0.13(3) 0.00(2) -0.06(2) 0.06(2)
C11A 0.17(3) 0.12(3) 0.062(16) 0.007(17) -0.012(15) 0.04(2)
C10B 0.12(2) 0.06(2) 0.067(12) 0.020(11) -0.028(14) 0.027(17)
C8B 0.11(2) 0.081(15) 0.071(16) -0.003(12) -0.004(14) 0.019(14)
C9A 0.12(3) 0.10(3) 0.11(3) -0.01(2) 0.00(2) 0.05(2)
C9B 0.12(3) 0.07(2) 0.15(3) -0.03(3) 0.04(2) -0.01(2)
C8A 0.10(2) 0.062(12) 0.058(14) 0.006(10) -0.012(14) 0.029(14)

loop_
_atom_type_symbol
_atom_type_description
_atom_type_scat_dispersion_real
_atom_type_scat_dispersion_imag
_atom_type_scat_source
C C 0.0060 0.0030 'International Tables Vol C Tables 4.2.6.8 and 6.1.1.4'
H H 0.0000 0.0000 'International Tables Vol C Tables 4.2.6.8 and 6.1.1.4'
Co Co 0.3160 1.4340 'International Tables Vol C Tables 4.2.6.8 and 6.1.1.4'
N N 0.0110 0.0050 'International Tables Vol C Tables 4.2.6.8 and 6.1.1.4'
O O 0.0190 0.0100 'International Tables Vol C Tables 4.2.6.8 and 6.1.1.4'

loop_
_geom_angle_atom_site_label_1
_geom_angle_atom_site_label_2
_geom_angle_atom_site_label_3
_geom_angle
_geom_angle_site_symmetry_1
_geom_angle_site_symmetry_3
O3 Co1 O2 92.9(2) 3_564 2_664
O3 Co1 O2 172.8(2) 3_564 .
O3 Co1 O1 97.4(3) 3_564 .
O3 Co1 O4 91.9(3) 3_564 .
O2 Co1 O2 80.05(6) . 2_664
O2 Co1 O4 95.2(2) . .
O1 Co1 O3 97.2(2) 3_565 3_564
O1 Co1 O2 80.2(2) . 2_664
O1 Co1 O2 82.8(2) . .
O1 Co1 O2 91.7(3) 3_565 2_664
O1 Co1 O2 81.8(2) 3_565 .
O1 Co1 O1 163.6(2) 3_565 .
O1 Co1 O4 91.8(3) . .
O1 Co1 O4 95.1(3) 3_565 .
O4 Co1 O2 171.2(3) . 2_664
C7 O3 Co1 123.7(5) . 2_665
Co1 O2 Co1 93.2(2) . 3_565
C7 O2 Co1 134.9(5) . 3_565
C7 O2 Co1 125.7(6) . .
Co1 O1 Co1 98.3(3) 2_664 .
C1 O1 Co1 122.1(5) . .
C1 O1 Co1 127.9(6) . 2_664
C12 O4 Co1 124.2(8) . .
O3 C7 O2 123.3(8) . .
O3 C7 C2 117.7(8) . .
O2 C7 C2 119.0(7) . .
C5 C6 H6 118.4 . .
C5 C6 C1 123.3(8) . .
C1 C6 H6 118.4 . .
C6 C5 H5 119.9 . .
C6 C5 C4 120.2(8) . .
C4 C5 H5 119.9 . .
C1 C2 C7 123.6(8) . .
C3 C2 C7 117.6(8) . .
C3 C2 C1 118.8(8) . .
O1 C1 C6 119.0(7) . .
O1 C1 C2 123.9(8) . .
C6 C1 C2 117.1(8) . .
C2 C3 H3 117.9 . .
C2 C3 C4 124.1(8) . .
C4 C3 H3 117.9 . .
C12 N1 C10A 108.1(19) . .
C12 N1 C10B 128(2) . .
C12 N1 C8B 115(2) . .
C12 N1 C8A 123(2) . .
C10B N1 C8B 117(3) . .
C8A N1 C10A 129(3) . .
O4 C12 N1 127.7(12) . .
O4 C12 H12 116.1 . .
N1 C12 H12 116.1 . .
C5 C4 C4 121.3(10) . 4_556
C3 C4 C5 116.4(8) . .
C3 C4 C4 122.3(10) . 4_556
N1 C10A H10A 108.6 . .
N1 C10A H10B 108.6 . .
H10A C10A H10B 107.5 . .
C11A C10A N1 115(4) . .
C11A C10A H10A 108.6 . .
C11A C10A H10B 108.6 . .
H11A C11B H11B 109.5 . .
H11A C11B H11C 109.5 . .
H11B C11B H11C 109.5 . .
C10B C11B H11A 109.5 . .
C10B C11B H11B 109.5 . .
C10B C11B H11C 109.5 . .
C10A C11A H11D 109.5 . .
C10A C11A H11E 109.5 . .
C10A C11A H11F 109.5 . .
H11D C11A H11E 109.5 . .
H11D C11A H11F 109.5 . .
H11E C11A H11F 109.5 . .
N1 C10B C11B 113(3) . .
N1 C10B H10C 108.9 . .
N1 C10B H10D 108.9 . .
C11B C10B H10C 108.9 . .
C11B C10B H10D 108.9 . .
H10C C10B H10D 107.7 . .
N1 C8B H8BA 111.8 . .
N1 C8B H8BB 111.8 . .
H8BA C8B H8BB 109.5 . .
C9B C8B N1 100(3) . .
C9B C8B H8BA 111.8 . .
C9B C8B H8BB 111.8 . .
H9AA C9A H9AB 109.5 . .
H9AA C9A H9AC 109.5 . .
H9AB C9A H9AC 109.5 . .
C8A C9A H9AA 109.5 . .
C8A C9A H9AB 109.5 . .
C8A C9A H9AC 109.5 . .
C8B C9B H9BA 109.5 . .
C8B C9B H9BB 109.5 . .
C8B C9B H9BC 109.5 . .
H9BA C9B H9BB 109.5 . .
H9BA C9B H9BC 109.5 . .
H9BB C9B H9BC 109.5 . .
N1 C8A C9A 111(3) . .
N1 C8A H8AA 109.5 . .
N1 C8A H8AB 109.5 . .
C9A C8A H8AA 109.5 . .
C9A C8A H8AB 109.5 . .
H8AA C8A H8AB 108.1 . .

loop_
_geom_bond_atom_site_label_1
_geom_bond_atom_site_label_2
_geom_bond_distance
_geom_bond_site_symmetry_2
Co1 O3 2.040(5) 3_564
Co1 O2 2.091(5) .
Co1 O2 2.156(6) 2_664
Co1 O1 2.040(5) 3_565
Co1 O1 2.040(6) .
Co1 O4 2.115(6) .
O3 Co1 2.040(5) 2_665
O3 C7 1.259(10) .
O2 Co1 2.156(6) 3_565
O2 C7 1.277(11) .
O1 Co1 2.040(5) 2_664
O1 C1 1.335(11) .
O4 C12 1.200(12) .
C7 C2 1.495(12) .
C6 H6 0.9500 .
C6 C5 1.378(13) .
C6 C1 1.389(13) .
C5 H5 0.9500 .
C5 C4 1.416(12) .
C2 C1 1.430(12) .
C2 C3 1.383(13) .
C3 H3 0.9500 .
C3 C4 1.393(13) .
N1 C12 1.323(16) .
N1 C10A 1.55(4) .
N1 C10B 1.40(4) .
N1 C8B 1.62(4) .
N1 C8A 1.33(5) .
C12 H12 0.9500 .
C4 C4 1.465(17) 4_556
C10A H10A 0.9900 .
C10A H10B 0.9900 .
C10A C11A 1.53(7) .
C11B H11A 0.9800 .
C11B H11B 0.9800 .
C11B H11C 0.9800 .
C11B C10B 1.54(6) .
C11A H11D 0.9800 .
C11A H11E 0.9800 .
C11A H11F 0.9800 .
C10B H10C 0.9900 .
C10B H10D 0.9900 .
C8B H8BA 0.9900 .
C8B H8BB 0.9900 .
C8B C9B 1.61(7) .
C9A H9AA 0.9800 .
C9A H9AB 0.9800 .
C9A H9AC 0.9800 .
C9A C8A 1.60(6) .
C9B H9BA 0.9800 .
C9B H9BB 0.9800 .
C9B H9BC 0.9800 .
C8A H8AA 0.9900 .
C8A H8AB 0.9900 .

loop_
_geom_torsion_atom_site_label_1
_geom_torsion_atom_site_label_2
_geom_torsion_atom_site_label_3
_geom_torsion_atom_site_label_4
_geom_torsion
_geom_torsion_site_symmetry_1
_geom_torsion_site_symmetry_4
Co1 O3 C7 O2 14.9(12) 2_665 .
Co1 O3 C7 C2 -166.6(6) 2_665 .
Co1 O2 C7 O3 -149.2(7) . .
Co1 O2 C7 O3 -4.6(13) 3_565 .
Co1 O2 C7 C2 176.9(6) 3_565 .
Co1 O2 C7 C2 32.3(10) . .
Co1 O1 C1 C6 148.4(7) . .
Co1 O1 C1 C6 -76.8(10) 2_664 .
Co1 O1 C1 C2 -30.9(12) . .
Co1 O1 C1 C2 103.9(9) 2_664 .
Co1 O4 C12 N1 -163.6(11) . .
O3 C7 C2 C1 -175.4(9) . .
O3 C7 C2 C3 4.3(12) . .
O2 C7 C2 C1 3.1(14) . .
O2 C7 C2 C3 -177.1(8) . .
C7 C2 C1 O1 -3.6(15) . .
C7 C2 C1 C6 177.1(9) . .
C7 C2 C3 C4 -179.5(9) . .
C6 C5 C4 C3 -0.6(15) . .
C6 C5 C4 C4 -179.0(7) . 4_556
C5 C6 C1 O1 -175.8(9) . .
C5 C6 C1 C2 3.5(15) . .
C2 C3 C4 C5 1.4(15) . .
C2 C3 C4 C4 179.8(7) . 4_556
C1 C6 C5 C4 -1.9(16) . .
C1 C2 C3 C4 0.2(15) . .
C3 C2 C1 O1 176.7(9) . .
C3 C2 C1 C6 -2.6(13) . .
C12 N1 C10A C11A 107(3) . .
C12 N1 C10B C11B -119(3) . .
C12 N1 C8B C9B 83(4) . .
C12 N1 C8A C9A 92(3) . .
C10A N1 C12 O4 -166(3) . .
C10A N1 C8A C9A -88(5) . .
C10B N1 C12 O4 173(3) . .
C10B N1 C8B C9B -98(4) . .
C8B N1 C12 O4 -8(3) . .
C8B N1 C10B C11B 62(5) . .
C8A N1 C12 O4 14(3) . .
C8A N1 C10A C11A -73(5) . .

loop_
_twin_individual_id
_twin_individual_mass_fraction_refined
1 0.51(4)
2 0.49(4)
